data_1562982
loop_
_publ_author_name
'Jiang, Xian-Rong'
'Yuan, Hong-Yan'
'Feng, Yun-Long'

_publ_section_title
;
 Five new Zn(II) and Cd(II) coordination polymers constructed by
 3,5-bis-oxyacetate-benzoic acid: Syntheses, crystal structures, network
 topologies and luminescent properties
;
_journal_name_full 'Journal of Solid State Chemistry'
_journal_page_first 181
_journal_page_last 190
_journal_paper_doi 10.1016/j.jssc.2012.03.002
_journal_volume 191
_journal_year 2012
_chemical_formula_sum 'C52 H57 Cd3 N6 O25.5'
_chemical_formula_weight 1511.24
_space_group_IT_number 15
_space_group_name_Hall '-C 2yc'
_space_group_name_H-M_alt 'C 1 2/c 1'
_symmetry_cell_setting monoclinic
_symmetry_space_group_name_H-M 'C 1 2/c 1'
_atom_sites_solution_hydrogens geom
_atom_sites_solution_primary direct
_atom_sites_solution_secondary difmap
_audit_creation_method SHELXL-97
_cell_angle_alpha 90.00
_cell_angle_beta 95.764(2)
_cell_angle_gamma 90.00
_cell_formula_units_Z 4
_cell_length_a 20.7860(4)
_cell_length_b 8.8946(2)
_cell_length_c 33.8240(6)
_cell_measurement_temperature 296(2)
_cell_measurement_theta_max 25.00
_cell_measurement_theta_min 1.21
_cell_volume 6221.9(2)
_computing_cell_refinement 'Siemens SMART & SAINT'
_computing_data_collection 'Siemens SMART'
_computing_data_reduction 'Siemens XPREP'
_computing_molecular_graphics 'Bruker SHELXTL'
_computing_publication_material 'Bruker SHELXTL'
_computing_structure_refinement 'Siemens SHELXTL'
_computing_structure_solution 'Siemens SHELXTL'
_diffrn_ambient_temperature 296(2)
_diffrn_measured_fraction_theta_full 1.000
_diffrn_measured_fraction_theta_max 1.000
_diffrn_measurement_device_type 'Bruker P4'
_diffrn_measurement_method '\w scans'
_diffrn_radiation_monochromator graphite
_diffrn_radiation_source 'fine-focus sealed tube'
_diffrn_radiation_type MoK\a
_diffrn_radiation_wavelength 0.71073
_diffrn_reflns_av_R_equivalents 0.0407
_diffrn_reflns_av_sigmaI/netI 0.0231
_diffrn_reflns_limit_h_max 24
_diffrn_reflns_limit_h_min -24
_diffrn_reflns_limit_k_max 10
_diffrn_reflns_limit_k_min -10
_diffrn_reflns_limit_l_max 40
_diffrn_reflns_limit_l_min -40
_diffrn_reflns_number 41465
_diffrn_reflns_theta_full 25.00
_diffrn_reflns_theta_max 25.00
_diffrn_reflns_theta_min 1.21
_diffrn_standards_decay_% none
_diffrn_standards_interval_count none
_diffrn_standards_interval_time none
_diffrn_standards_number none
_exptl_absorpt_coefficient_mu 1.101
_exptl_absorpt_correction_T_max .974
_exptl_absorpt_correction_T_min .776
_exptl_absorpt_correction_type empirical
_exptl_absorpt_process_details 'SADABS (Sheldrick, 1996)'
_exptl_crystal_colour colorless
_exptl_crystal_density_diffrn 1.613
_exptl_crystal_density_method 'not measured'
_exptl_crystal_description block
_exptl_crystal_F_000 3036
_exptl_crystal_size_max .244
_exptl_crystal_size_mid .192
_exptl_crystal_size_min .024
_refine_diff_density_max 1.338
_refine_diff_density_min -1.021
_refine_diff_density_rms 0.119
_refine_ls_extinction_method none
_refine_ls_goodness_of_fit_ref 1.070
_refine_ls_hydrogen_treatment mixed
_refine_ls_matrix_type full
_refine_ls_number_parameters 429
_refine_ls_number_reflns 5496
_refine_ls_number_restraints 13
_refine_ls_restrained_S_all 1.070
_refine_ls_R_factor_gt 0.0367
_refine_ls_shift/su_max 0.002
_refine_ls_shift/su_mean 0.000
_refine_ls_structure_factor_coef Fsqd
_refine_ls_weighting_details 'calc w=1/[\s^2^(Fo^2^)+(0.0599P)^2^+23.4958P] where P=(Fo^2^+2Fc^2^)/3'
_refine_ls_weighting_scheme calc
_refine_ls_wR_factor_gt 0.1065
_refine_ls_wR_factor_ref 0.1105
_reflns_number_gt 4878
_reflns_number_total 5496
_reflns_threshold_expression >2sigma(I)
_cod_data_source_file JSSC-2012-191-181.CIF
_cod_data_source_block 3
_cod_depositor_comments
;
The following automatic conversions were performed:

data item '_symmetry_cell_setting' value 'Monoclinic' was changed to
'monoclinic' in accordance with the built-in table derived from the
CIF Core dictionary named 'cif_core.dic' version 2.4.5 last updated
on 2014-11-21.

Automatic conversion script
Id: cif_fix_values 8369 2020-08-20 11:38:08Z andrius 
;
_cod_original_sg_symbol_H-M C2/c
_cod_original_formula_sum 'C52 H57 Cd3 N6 O25.50'
_cod_database_code 1562982
_refine_ls_r_factor_ref 0.0421

loop_
_symmetry_equiv_pos_as_xyz
'x, y, z'
'-x, y, -z+1/2'
'x+1/2, y+1/2, z'
'-x+1/2, y+1/2, -z+1/2'
'-x, -y, -z'
'x, -y, z-1/2'
'-x+1/2, -y+1/2, -z'
'x+1/2, -y+1/2, z-1/2'

loop_
_atom_site_label
_atom_site_type_symbol
_atom_site_fract_x
_atom_site_fract_y
_atom_site_fract_z
_atom_site_U_iso_or_equiv
_atom_site_adp_type
_atom_site_occupancy
_atom_site_symmetry_multiplicity
_atom_site_calc_flag
_atom_site_refinement_flags
_atom_site_disorder_assembly
_atom_site_disorder_group
Cd1 Cd 0.193531(13) 0.45021(3) 0.097787(8) 0.03338(11) Uani 1 1 d . . .
Cd2 Cd 0.0000 1.40315(5) 0.2500 0.04555(15) Uani 1 2 d S . .
O1 O -0.20145(15) 0.8024(4) 0.11999(9) 0.0510(8) Uani 1 1 d . . .
O1W O 0.16046(18) 0.2328(4) 0.12533(16) 0.0785(13) Uani 1 1 d D . .
H1WA H 0.1242(17) 0.230(7) 0.1338(19) 0.094 Uiso 1 1 d D . .
H1WB H 0.173(3) 0.143(3) 0.127(2) 0.094 Uiso 1 1 d D . .
O2 O -0.23231(15) 1.0016(4) 0.15205(9) 0.0519(8) Uani 1 1 d . . .
O2W O 0.0797(2) 1.2338(5) 0.24839(12) 0.0734(11) Uani 1 1 d D . .
H2WA H 0.090(3) 1.238(8) 0.2251(7) 0.088 Uiso 1 1 d D . .
H2WB H 0.1145(17) 1.239(8) 0.2626(13) 0.088 Uiso 1 1 d D . .
O3W O 0.2175(2) -0.0372(5) 0.11881(19) 0.0921(15) Uani 1 1 d D . .
H3WA H 0.214(4) -0.043(8) 0.1428(7) 0.111 Uiso 1 1 d D . .
H3WB H 0.200(3) -0.119(5) 0.1101(18) 0.111 Uiso 1 1 d D . .
O3 O 0.05821(15) 1.2330(4) 0.16991(9) 0.0490(8) Uani 1 1 d . . .
O4 O -0.02891(16) 1.3689(4) 0.18118(9) 0.0492(8) Uani 1 1 d . . .
O4W O 0.1988(4) 1.2102(13) 0.2868(4) 0.147(6) Uani 0.50 1 d PD . .
H4WA H 0.208(6) 1.143(10) 0.273(3) 0.177 Uiso 1 1 d D . .
O5 O 0.08952(15) 0.5207(3) 0.11082(11) 0.0512(8) Uani 1 1 d . . .
O5W O -0.2346(6) 1.515(2) 0.2186(4) 0.070(5) Uani 0.25 1 d P . .
H5WA H -0.2676 1.4849 0.2292 0.084 Uiso 0.25 1 d PR . .
H5WB H -0.2454 1.5917 0.2044 0.084 Uiso 0.25 1 d PR . .
O6W O -0.1504(3) 1.4810(6) 0.1397(3) 0.119(2) Uani 1 1 d D . .
H6WA H -0.163(5) 1.493(10) 0.1629(14) 0.143 Uiso 1 1 d D . .
H6WB H -0.148(5) 1.572(4) 0.133(2) 0.143 Uiso 1 1 d D . .
O6 O 0.15058(14) 0.7077(3) 0.09572(10) 0.0474(7) Uani 1 1 d . . .
O7 O 0.00515(14) 1.1584(3) 0.09574(8) 0.0377(6) Uani 1 1 d . . .
O8 O -0.09211(13) 0.7684(3) 0.17094(8) 0.0387(7) Uani 1 1 d . . .
N1 N 0.15860(19) 0.3633(5) 0.03439(11) 0.0510(10) Uani 1 1 d . . .
N2 N 0.26106(18) 0.5430(4) 0.05111(11) 0.0442(9) Uani 1 1 d . . .
N3 N 0.05803(18) 1.6145(4) 0.23465(11) 0.0444(9) Uani 1 1 d . . .
C1 C -0.19506(19) 0.8905(5) 0.14820(12) 0.0400(10) Uani 1 1 d . . .
C2 C -0.14143(19) 0.8673(5) 0.18168(12) 0.0401(9) Uani 1 1 d . . .
H2A H -0.1223 0.9639 0.1892 0.048 Uiso 1 1 calc R . .
H2B H -0.1599 0.8267 0.2046 0.048 Uiso 1 1 calc R . .
C3 C -0.04874(17) 0.8224(4) 0.14615(11) 0.0302(8) Uani 1 1 d . . .
C4 C -0.00385(18) 0.7197(4) 0.13557(11) 0.0315(8) Uani 1 1 d . . .
H4A H -0.0060 0.6199 0.1436 0.038 Uiso 1 1 calc R . .
C5 C 0.04464(18) 0.7660(4) 0.11292(11) 0.0305(8) Uani 1 1 d . . .
C6 C 0.09781(19) 0.6579(5) 0.10578(11) 0.0347(9) Uani 1 1 d . . .
C7 C 0.04630(19) 0.9140(4) 0.09981(12) 0.0327(8) Uani 1 1 d . . .
H7A H 0.0785 0.9451 0.0844 0.039 Uiso 1 1 calc R . .
C8 C -0.00008(18) 1.0147(4) 0.10973(11) 0.0314(8) Uani 1 1 d . . .
C9 C -0.04795(18) 0.9707(4) 0.13290(12) 0.0330(8) Uani 1 1 d . . .
H9A H -0.0791 1.0388 0.1395 0.040 Uiso 1 1 calc R . .
C10 C 0.0045(2) 1.2929(5) 0.15971(13) 0.0384(9) Uani 1 1 d . . .
C11 C -0.0240(2) 1.2769(4) 0.11621(12) 0.0378(9) Uani 1 1 d . . .
H11A H -0.0701 1.2580 0.1155 0.045 Uiso 1 1 calc R . .
H11B H -0.0183 1.3709 0.1025 0.045 Uiso 1 1 calc R . .
C12 C 0.1913(2) 0.4025(6) 0.00360(13) 0.0495(12) Uani 1 1 d . . .
C13 C 0.1058(3) 0.2774(7) 0.02738(18) 0.0710(16) Uani 1 1 d . . .
H13A H 0.0835 0.2491 0.0487 0.085 Uiso 1 1 calc R . .
C14 C 0.0831(3) 0.2290(9) -0.0107(2) 0.086(2) Uani 1 1 d . . .
H14A H 0.0452 0.1734 -0.0152 0.103 Uiso 1 1 calc R . .
C15 C 0.1182(4) 0.2659(9) -0.04087(19) 0.094(2) Uani 1 1 d . . .
H15A H 0.1053 0.2310 -0.0664 0.113 Uiso 1 1 calc R . .
C16 C 0.1726(3) 0.3539(8) -0.03450(16) 0.0716(16) Uani 1 1 d . . .
H16A H 0.1962 0.3800 -0.0554 0.086 Uiso 1 1 calc R . .
C17 C 0.2484(2) 0.5019(6) 0.01325(13) 0.0472(11) Uani 1 1 d . . .
C18 C 0.2864(3) 0.5539(7) -0.01538(16) 0.0677(16) Uani 1 1 d . . .
H18A H 0.2777 0.5237 -0.0417 0.081 Uiso 1 1 calc R . .
C19 C 0.3365(3) 0.6488(9) -0.00490(18) 0.0785(19) Uani 1 1 d . . .
H19A H 0.3614 0.6857 -0.0241 0.094 Uiso 1 1 calc R . .
C20 C 0.3499(3) 0.6901(8) 0.03435(17) 0.0727(17) Uani 1 1 d . . .
H20A H 0.3843 0.7535 0.0424 0.087 Uiso 1 1 calc R . .
C21 C 0.3106(2) 0.6341(7) 0.06095(15) 0.0592(13) Uani 1 1 d . . .
H21A H 0.3191 0.6615 0.0875 0.071 Uiso 1 1 calc R . .
C22 C 0.0295(2) 1.7472(5) 0.23921(12) 0.0394(9) Uani 1 1 d . . .
C23 C 0.0548(3) 1.8778(6) 0.22493(14) 0.0558(13) Uani 1 1 d . . .
H23A H 0.0346 1.9696 0.2282 0.067 Uiso 1 1 calc R . .
C24 C 0.1101(3) 1.8709(7) 0.20588(16) 0.0671(16) Uani 1 1 d . . .
H24A H 0.1276 1.9580 0.1961 0.080 Uiso 1 1 calc R . .
C25 C 0.1391(3) 1.7355(8) 0.20138(16) 0.0676(16) Uani 1 1 d . . .
H25A H 0.1767 1.7287 0.1888 0.081 Uiso 1 1 calc R . .
C26 C 0.1116(2) 1.6098(7) 0.21579(15) 0.0557(12) Uani 1 1 d . . .
H26A H 0.1310 1.5171 0.2124 0.067 Uiso 1 1 calc R . .

loop_
_atom_site_aniso_label
_atom_site_aniso_U_11
_atom_site_aniso_U_22
_atom_site_aniso_U_33
_atom_site_aniso_U_23
_atom_site_aniso_U_13
_atom_site_aniso_U_12
Cd1 0.03050(17) 0.03852(19) 0.03117(17) -0.00184(11) 0.00342(12) 0.00464(11)
Cd2 0.0510(3) 0.0301(2) 0.0540(3) 0.000 -0.0024(2) 0.000
O1 0.0394(17) 0.072(2) 0.0403(17) -0.0044(16) -0.0008(13) -0.0031(16)
O1W 0.048(2) 0.049(2) 0.145(4) 0.031(2) 0.040(2) 0.0106(17)
O2 0.0394(17) 0.067(2) 0.0481(18) 0.0014(16) -0.0026(14) 0.0134(16)
O2W 0.085(3) 0.070(3) 0.063(2) -0.009(2) -0.004(2) 0.033(2)
O3W 0.063(3) 0.057(3) 0.155(5) -0.018(3) 0.002(3) -0.004(2)
O3 0.0429(18) 0.055(2) 0.0486(18) 0.0006(15) 0.0000(14) 0.0034(15)
O4 0.0558(19) 0.0454(18) 0.0470(17) -0.0070(15) 0.0088(15) 0.0065(15)
O4W 0.053(5) 0.154(10) 0.213(13) 0.138(10) -0.090(7) -0.057(6)
O5 0.0478(18) 0.0324(17) 0.076(2) 0.0009(15) 0.0202(16) 0.0067(14)
O5W 0.047(8) 0.123(14) 0.041(7) -0.040(8) 0.010(6) -0.053(9)
O6W 0.057(3) 0.062(3) 0.236(8) -0.012(4) -0.001(4) -0.004(2)
O6 0.0391(16) 0.0418(17) 0.064(2) -0.0022(15) 0.0174(14) 0.0035(14)
O7 0.0473(16) 0.0274(14) 0.0397(15) 0.0025(12) 0.0108(13) 0.0030(12)
O8 0.0295(14) 0.0450(17) 0.0426(15) 0.0113(13) 0.0081(12) 0.0020(12)
N1 0.049(2) 0.061(3) 0.042(2) -0.0108(19) 0.0011(17) 0.000(2)
N2 0.039(2) 0.057(2) 0.0358(19) 0.0027(16) 0.0042(15) 0.0039(17)
N3 0.047(2) 0.041(2) 0.043(2) 0.0000(16) -0.0003(17) -0.0022(17)
C1 0.026(2) 0.061(3) 0.034(2) 0.008(2) 0.0067(16) -0.0006(19)
C2 0.030(2) 0.055(3) 0.036(2) 0.0055(19) 0.0077(16) 0.0067(19)
C3 0.0254(18) 0.035(2) 0.0300(19) 0.0007(16) 0.0001(15) -0.0023(15)
C4 0.032(2) 0.027(2) 0.034(2) 0.0002(15) -0.0012(16) -0.0026(16)
C5 0.0308(19) 0.032(2) 0.0278(18) -0.0028(15) 0.0014(15) 0.0016(16)
C6 0.036(2) 0.037(2) 0.031(2) -0.0026(16) 0.0025(16) 0.0051(17)
C7 0.033(2) 0.032(2) 0.034(2) -0.0014(16) 0.0082(16) -0.0012(16)
C8 0.033(2) 0.0268(19) 0.034(2) -0.0025(16) 0.0003(16) -0.0010(16)
C9 0.0287(19) 0.032(2) 0.038(2) -0.0034(16) 0.0020(16) 0.0046(16)
C10 0.044(2) 0.026(2) 0.045(2) 0.0001(17) 0.0069(19) -0.0063(18)
C11 0.044(2) 0.025(2) 0.044(2) 0.0003(17) 0.0020(18) 0.0038(17)
C12 0.054(3) 0.058(3) 0.036(2) -0.006(2) 0.002(2) 0.019(2)
C13 0.066(4) 0.082(4) 0.064(3) -0.017(3) 0.001(3) -0.011(3)
C14 0.081(4) 0.097(5) 0.074(4) -0.030(4) -0.014(4) -0.014(4)
C15 0.116(6) 0.110(6) 0.049(3) -0.028(4) -0.026(4) 0.014(5)
C16 0.081(4) 0.092(5) 0.040(3) -0.014(3) -0.004(3) 0.008(4)
C17 0.048(3) 0.059(3) 0.035(2) 0.007(2) 0.0087(19) 0.018(2)
C18 0.071(4) 0.094(5) 0.040(3) 0.009(3) 0.015(3) 0.014(3)
C19 0.069(4) 0.108(5) 0.062(4) 0.032(4) 0.026(3) 0.007(4)
C20 0.056(3) 0.096(5) 0.066(4) 0.020(3) 0.008(3) -0.010(3)
C21 0.051(3) 0.078(4) 0.047(3) 0.013(3) 0.002(2) -0.008(3)
C22 0.045(2) 0.035(2) 0.035(2) 0.0001(17) -0.0102(17) -0.0078(18)
C23 0.075(4) 0.042(3) 0.046(3) 0.005(2) -0.015(2) -0.016(2)
C24 0.075(4) 0.067(4) 0.056(3) 0.013(3) -0.009(3) -0.034(3)
C25 0.050(3) 0.098(5) 0.054(3) 0.009(3) -0.003(2) -0.018(3)
C26 0.047(3) 0.065(3) 0.054(3) 0.000(2) 0.003(2) -0.003(2)

loop_
_atom_type_symbol
_atom_type_description
_atom_type_scat_dispersion_real
_atom_type_scat_dispersion_imag
_atom_type_scat_source
C C 0.0033 0.0016 'International Tables Vol C Tables 4.2.6.8 and 6.1.1.4'
H H 0.0000 0.0000 'International Tables Vol C Tables 4.2.6.8 and 6.1.1.4'
N N 0.0061 0.0033 'International Tables Vol C Tables 4.2.6.8 and 6.1.1.4'
O O 0.0106 0.0060 'International Tables Vol C Tables 4.2.6.8 and 6.1.1.4'
Cd Cd -0.8075 1.2024 'International Tables Vol C Tables 4.2.6.8 and 6.1.1.4'

loop_
_geom_angle_atom_site_label_1
_geom_angle_atom_site_label_2
_geom_angle_atom_site_label_3
_geom_angle
_geom_angle_site_symmetry_1
_geom_angle_site_symmetry_3
O1W Cd1 O2 92.72(16) . 3_545
O1W Cd1 N1 90.90(18) . .
O2 Cd1 N1 156.30(13) 3_545 .
O1W Cd1 O5 80.08(12) . .
O2 Cd1 O5 110.60(12) 3_545 .
N1 Cd1 O5 93.10(13) . .
O1W Cd1 N2 142.35(14) . .
O2 Cd1 N2 93.88(12) 3_545 .
N1 Cd1 N2 69.62(14) . .
O5 Cd1 N2 130.96(12) . .
O1W Cd1 O6 132.69(12) . .
O2 Cd1 O6 92.84(12) 3_545 .
N1 Cd1 O6 101.82(13) . .
O5 Cd1 O6 54.16(10) . .
N2 Cd1 O6 83.92(12) . .
O1W Cd1 O1 74.44(12) . 3_545
O2 Cd1 O1 52.98(11) 3_545 3_545
N1 Cd1 O1 105.91(12) . 3_545
O5 Cd1 O1 148.17(11) . 3_545
N2 Cd1 O1 80.29(11) . 3_545
O6 Cd1 O1 140.67(11) . 3_545
O1W Cd1 C6 106.18(13) . .
O2 Cd1 C6 102.69(12) 3_545 .
N1 Cd1 C6 98.75(13) . .
O5 Cd1 C6 26.86(12) . .
N2 Cd1 C6 108.38(12) . .
O6 Cd1 C6 27.31(11) . .
O1 Cd1 C6 155.33(11) 3_545 .
O2W Cd2 O2W 95.6(3) . 2
O2W Cd2 N3 97.88(16) . .
O2W Cd2 N3 162.00(15) 2 .
O2W Cd2 N3 162.00(15) . 2
O2W Cd2 N3 97.88(16) 2 2
N3 Cd2 N3 71.78(19) . 2
O2W Cd2 O4 90.28(13) . .
O2W Cd2 O4 79.76(13) 2 .
N3 Cd2 O4 88.31(12) . .
N3 Cd2 O4 103.78(12) 2 .
O2W Cd2 O4 79.76(13) . 2
O2W Cd2 O4 90.28(13) 2 2
N3 Cd2 O4 103.78(12) . 2
N3 Cd2 O4 88.31(12) 2 2
O4 Cd2 O4 165.20(16) . 2
C1 O1 Cd1 85.7(3) . 3_455
Cd1 O1W H1WA 119(4) . .
Cd1 O1W H1WB 137(4) . .
H1WA O1W H1WB 103(3) . .
C1 O2 Cd1 97.4(3) . 3_455
Cd2 O2W H2WA 105(4) . .
Cd2 O2W H2WB 123(5) . .
H2WA O2W H2WB 105(3) . .
H3WA O3W H3WB 102(3) . .
C10 O4 Cd2 122.7(3) . .
C6 O5 Cd1 95.4(2) . .
H5WA O5W H5WB 108.4 . .
H6WA O6W H6WB 100(3) . .
C6 O6 Cd1 89.3(2) . .
C8 O7 C11 117.9(3) . .
C3 O8 C2 118.1(3) . .
C13 N1 C12 118.7(4) . .
C13 N1 Cd1 121.8(4) . .
C12 N1 Cd1 119.4(3) . .
C21 N2 C17 118.8(4) . .
C21 N2 Cd1 123.0(3) . .
C17 N2 Cd1 118.2(3) . .
C22 N3 C26 118.8(4) . .
C22 N3 Cd2 116.3(3) . .
C26 N3 Cd2 123.9(3) . .
O1 C1 O2 123.7(4) . .
O1 C1 C2 120.3(4) . .
O2 C1 C2 116.0(4) . .
O8 C2 C1 112.7(3) . .
O8 C2 H2A 109.1 . .
C1 C2 H2A 109.1 . .
O8 C2 H2B 109.1 . .
C1 C2 H2B 109.1 . .
H2A C2 H2B 107.8 . .
O8 C3 C4 115.3(3) . .
O8 C3 C9 123.8(3) . .
C4 C3 C9 120.9(3) . .
C3 C4 C5 119.6(4) . .
C3 C4 H4A 120.2 . .
C5 C4 H4A 120.2 . .
C4 C5 C7 120.0(4) . .
C4 C5 C6 119.0(4) . .
C7 C5 C6 120.8(3) . .
O5 C6 O6 121.1(4) . .
O5 C6 C5 119.4(4) . .
O6 C6 C5 119.5(4) . .
O5 C6 Cd1 57.8(2) . .
O6 C6 Cd1 63.4(2) . .
C5 C6 Cd1 175.8(3) . .
C8 C7 C5 119.7(4) . .
C8 C7 H7A 120.1 . .
C5 C7 H7A 120.1 . .
O7 C8 C7 116.0(3) . .
O7 C8 C9 123.1(3) . .
C7 C8 C9 120.8(4) . .
C8 C9 C3 118.9(4) . .
C8 C9 H9A 120.6 . .
C3 C9 H9A 120.6 . .
O4 C10 O3 126.9(4) . .
O4 C10 C11 115.0(4) . .
O3 C10 C11 118.1(4) . .
O7 C11 C10 113.0(3) . .
O7 C11 H11A 109.0 . .
C10 C11 H11A 109.0 . .
O7 C11 H11B 109.0 . .
C10 C11 H11B 109.0 . .
H11A C11 H11B 107.8 . .
N1 C12 C16 121.6(5) . .
N1 C12 C17 116.0(4) . .
C16 C12 C17 122.4(5) . .
N1 C13 C14 122.4(6) . .
N1 C13 H13A 118.8 . .
C14 C13 H13A 118.8 . .
C15 C14 C13 117.6(6) . .
C15 C14 H14A 121.2 . .
C13 C14 H14A 121.2 . .
C14 C15 C16 121.1(5) . .
C14 C15 H15A 119.4 . .
C16 C15 H15A 119.4 . .
C15 C16 C12 118.5(6) . .
C15 C16 H16A 120.8 . .
C12 C16 H16A 120.8 . .
N2 C17 C18 120.5(5) . .
N2 C17 C12 116.7(4) . .
C18 C17 C12 122.8(5) . .
C19 C18 C17 119.9(5) . .
C19 C18 H18A 120.0 . .
C17 C18 H18A 120.0 . .
C18 C19 C20 119.5(5) . .
C18 C19 H19A 120.2 . .
C20 C19 H19A 120.2 . .
C21 C20 C19 117.3(6) . .
C21 C20 H20A 121.4 . .
C19 C20 H20A 121.4 . .
N2 C21 C20 123.9(5) . .
N2 C21 H21A 118.1 . .
C20 C21 H21A 118.1 . .
N3 C22 C23 120.9(4) . .
N3 C22 C22 117.0(3) . 2
C23 C22 C22 122.2(3) . 2
C24 C23 C22 119.4(5) . .
C24 C23 H23A 120.3 . .
C22 C23 H23A 120.3 . .
C25 C24 C23 119.5(5) . .
C25 C24 H24A 120.3 . .
C23 C24 H24A 120.3 . .
C24 C25 C26 118.6(5) . .
C24 C25 H25A 120.7 . .
C26 C25 H25A 120.7 . .
N3 C26 C25 122.8(5) . .
N3 C26 H26A 118.6 . .
C25 C26 H26A 118.6 . .

loop_
_geom_bond_atom_site_label_1
_geom_bond_atom_site_label_2
_geom_bond_distance
_geom_bond_site_symmetry_2
Cd1 O1W 2.282(4) .
Cd1 O2 2.321(3) 3_545
Cd1 N1 2.326(4) .
Cd1 O5 2.335(3) .
Cd1 N2 2.364(4) .
Cd1 O6 2.457(3) .
Cd1 O1 2.594(3) 3_545
Cd1 C6 2.749(4) .
Cd2 O2W 2.243(4) .
Cd2 O2W 2.243(4) 2
Cd2 N3 2.320(4) .
Cd2 N3 2.320(4) 2
Cd2 O4 2.365(3) .
Cd2 O4 2.365(3) 2
O1 C1 1.231(5) .
O1 Cd1 2.594(3) 3_455
O1W H1WA 0.832(19) .
O1W H1WB 0.84(2) .
O2 C1 1.270(6) .
O2 Cd1 2.321(3) 3_455
O2W H2WA 0.836(19) .
O2W H2WB 0.829(19) .
O3W H3WA 0.82(2) .
O3W H3WB 0.85(2) .
O3 C10 1.254(5) .
O4 C10 1.252(5) .
O4W H4WA 0.80(2) .
O5 C6 1.247(5) .
O5W H5WA 0.8497 .
O5W H5WB 0.8502 .
O6W H6WA 0.86(2) .
O6W H6WB 0.85(2) .
O6 C6 1.261(5) .
O7 C8 1.371(5) .
O7 C11 1.429(5) .
O8 C3 1.378(4) .
O8 C2 1.426(5) .
N1 C13 1.338(7) .
N1 C12 1.346(6) .
N2 C21 1.326(7) .
N2 C17 1.332(6) .
N3 C22 1.336(6) .
N3 C26 1.339(6) .
C1 C2 1.521(6) .
C2 H2A 0.9700 .
C2 H2B 0.9700 .
C3 C4 1.379(5) .
C3 C9 1.393(5) .
C4 C5 1.388(5) .
C4 H4A 0.9300 .
C5 C7 1.391(5) .
C5 C6 1.502(5) .
C7 C8 1.382(5) .
C7 H7A 0.9300 .
C8 C9 1.384(5) .
C9 H9A 0.9300 .
C10 C11 1.537(6) .
C11 H11A 0.9700 .
C11 H11B 0.9700 .
C12 C16 1.378(7) .
C12 C17 1.488(7) .
C13 C14 1.394(8) .
C13 H13A 0.9300 .
C14 C15 1.353(10) .
C14 H14A 0.9300 .
C15 C16 1.374(10) .
C15 H15A 0.9300 .
C16 H16A 0.9300 .
C17 C18 1.390(7) .
C18 C19 1.359(9) .
C18 H18A 0.9300 .
C19 C20 1.379(9) .
C19 H19A 0.9300 .
C20 C21 1.369(7) .
C20 H20A 0.9300 .
C21 H21A 0.9300 .
C22 C23 1.383(6) .
C22 C22 1.489(9) 2
C23 C24 1.374(8) .
C23 H23A 0.9300 .
C24 C25 1.362(9) .
C24 H24A 0.9300 .
C25 C26 1.367(8) .
C25 H25A 0.9300 .
C26 H26A 0.9300 .

loop_
_geom_hbond_atom_site_label_D
_geom_hbond_atom_site_label_H
_geom_hbond_atom_site_label_A
_geom_hbond_distance_DH
_geom_hbond_distance_HA
_geom_hbond_distance_DA
_geom_hbond_angle_DHA
_geom_hbond_site_symmetry_A
O1W H1WB O3W 0.84(2) 1.88(2) 2.697(6) 162(6) .
O2W H2WA O3 0.836(19) 1.92(3) 2.647(5) 145(5) .
O1W H1WA O3 0.832(19) 1.93(3) 2.727(5) 161(7) 1_545
O3W H3WB O6 0.85(2) 1.89(2) 2.734(5) 172(7) 1_545
O2W H2WB O4W 0.829(19) 1.88(3) 2.687(9) 165(7) .
O6W H6WA O5W 0.86(2) 2.53(4) 3.349(14) 161(10) .
O4W H4WA O5W 0.80(2) 2.55(6) 3.30(2) 156(12) 3_545
O6W H6WB O1 0.85(2) 2.35(6) 3.099(7) 147(8) 1_565
O6W H6WB O8 0.85(2) 2.40(8) 2.976(6) 126(8) 1_565

loop_
_geom_torsion_atom_site_label_1
_geom_torsion_atom_site_label_2
_geom_torsion_atom_site_label_3
_geom_torsion_atom_site_label_4
_geom_torsion
_geom_torsion_site_symmetry_1
_geom_torsion_site_symmetry_2
_geom_torsion_site_symmetry_3
_geom_torsion_site_symmetry_4
O2W Cd2 O4 C10 -8.4(3) . . . .
O2W Cd2 O4 C10 -104.0(3) 2 . . .
N3 Cd2 O4 C10 89.5(3) . . . .
N3 Cd2 O4 C10 160.3(3) 2 . . .
O4 Cd2 O4 C10 -55.7(3) 2 . . .
O1W Cd1 O5 C6 166.3(3) . . . .
O2 Cd1 O5 C6 77.1(3) 3_545 . . .
N1 Cd1 O5 C6 -103.3(3) . . . .
N2 Cd1 O5 C6 -37.8(3) . . . .
O6 Cd1 O5 C6 -1.0(2) . . . .
O1 Cd1 O5 C6 129.3(3) 3_545 . . .
O1W Cd1 O6 C6 -16.2(3) . . . .
O2 Cd1 O6 C6 -112.6(2) 3_545 . . .
N1 Cd1 O6 C6 86.2(3) . . . .
O5 Cd1 O6 C6 1.0(2) . . . .
N2 Cd1 O6 C6 153.8(3) . . . .
O1 Cd1 O6 C6 -139.6(2) 3_545 . . .
O1W Cd1 N1 C13 35.2(4) . . . .
O2 Cd1 N1 C13 134.0(5) 3_545 . . .
O5 Cd1 N1 C13 -45.0(5) . . . .
N2 Cd1 N1 C13 -177.8(5) . . . .
O6 Cd1 N1 C13 -99.0(4) . . . .
O1 Cd1 N1 C13 109.2(4) 3_545 . . .
C6 Cd1 N1 C13 -71.4(5) . . . .
O1W Cd1 N1 C12 -146.3(4) . . . .
O2 Cd1 N1 C12 -47.5(6) 3_545 . . .
O5 Cd1 N1 C12 133.6(4) . . . .
N2 Cd1 N1 C12 0.7(3) . . . .
O6 Cd1 N1 C12 79.6(4) . . . .
O1 Cd1 N1 C12 -72.2(4) 3_545 . . .
C6 Cd1 N1 C12 107.2(4) . . . .
O1W Cd1 N2 C21 -118.3(4) . . . .
O2 Cd1 N2 C21 -18.7(4) 3_545 . . .
N1 Cd1 N2 C21 178.7(4) . . . .
O5 Cd1 N2 C21 103.0(4) . . . .
O6 Cd1 N2 C21 73.7(4) . . . .
O1 Cd1 N2 C21 -70.1(4) 3_545 . . .
C6 Cd1 N2 C21 86.0(4) . . . .
O1W Cd1 N2 C17 62.0(4) . . . .
O2 Cd1 N2 C17 161.5(3) 3_545 . . .
N1 Cd1 N2 C17 -1.0(3) . . . .
O5 Cd1 N2 C17 -76.7(4) . . . .
O6 Cd1 N2 C17 -106.0(3) . . . .
O1 Cd1 N2 C17 110.1(3) 3_545 . . .
C6 Cd1 N2 C17 -93.7(3) . . . .
O2W Cd2 N3 C22 -169.1(3) . . . .
O2W Cd2 N3 C22 52.6(6) 2 . . .
N3 Cd2 N3 C22 -4.3(2) 2 . . .
O4 Cd2 N3 C22 100.8(3) . . . .
O4 Cd2 N3 C22 -87.8(3) 2 . . .
O2W Cd2 N3 C26 22.4(4) . . . .
O2W Cd2 N3 C26 -115.9(5) 2 . . .
N3 Cd2 N3 C26 -172.8(5) 2 . . .
O4 Cd2 N3 C26 -67.7(4) . . . .
O4 Cd2 N3 C26 103.7(4) 2 . . .
Cd1 O1 C1 O2 -4.9(4) 3_455 . . .
Cd1 O1 C1 C2 173.3(4) 3_455 . . .
Cd1 O2 C1 O1 5.5(5) 3_455 . . .
Cd1 O2 C1 C2 -172.8(3) 3_455 . . .
C3 O8 C2 C1 75.3(5) . . . .
O1 C1 C2 O8 17.2(6) . . . .
O2 C1 C2 O8 -164.4(4) . . . .
C2 O8 C3 C4 -177.5(3) . . . .
C2 O8 C3 C9 4.0(5) . . . .
O8 C3 C4 C5 -175.6(3) . . . .
C9 C3 C4 C5 3.0(6) . . . .
C3 C4 C5 C7 -2.4(6) . . . .
C3 C4 C5 C6 172.6(3) . . . .
Cd1 O5 C6 O6 1.8(4) . . . .
Cd1 O5 C6 C5 -176.5(3) . . . .
Cd1 O6 C6 O5 -1.7(4) . . . .
Cd1 O6 C6 C5 176.6(3) . . . .
C4 C5 C6 O5 18.7(6) . . . .
C7 C5 C6 O5 -166.3(4) . . . .
C4 C5 C6 O6 -159.6(4) . . . .
C7 C5 C6 O6 15.3(6) . . . .
C4 C5 C6 Cd1 -27(4) . . . .
C7 C5 C6 Cd1 148(4) . . . .
O1W Cd1 C6 O5 -14.1(3) . . . .
O2 Cd1 C6 O5 -110.7(3) 3_545 . . .
N1 Cd1 C6 O5 79.5(3) . . . .
N2 Cd1 C6 O5 150.8(3) . . . .
O6 Cd1 C6 O5 178.3(4) . . . .
O1 Cd1 C6 O5 -101.9(3) 3_545 . . .
O1W Cd1 C6 O6 167.7(3) . . . .
O2 Cd1 C6 O6 71.0(3) 3_545 . . .
N1 Cd1 C6 O6 -98.8(3) . . . .
O5 Cd1 C6 O6 -178.3(4) . . . .
N2 Cd1 C6 O6 -27.5(3) . . . .
O1 Cd1 C6 O6 79.8(4) 3_545 . . .
O1W Cd1 C6 C5 33(4) . . . .
O2 Cd1 C6 C5 -64(4) 3_545 . . .
N1 Cd1 C6 C5 127(4) . . . .
O5 Cd1 C6 C5 47(4) . . . .
N2 Cd1 C6 C5 -162(4) . . . .
O6 Cd1 C6 C5 -135(4) . . . .
O1 Cd1 C6 C5 -55(4) 3_545 . . .
C4 C5 C7 C8 0.6(6) . . . .
C6 C5 C7 C8 -174.3(3) . . . .
C11 O7 C8 C7 -157.0(4) . . . .
C11 O7 C8 C9 22.2(5) . . . .
C5 C7 C8 O7 179.8(3) . . . .
C5 C7 C8 C9 0.6(6) . . . .
O7 C8 C9 C3 -179.1(3) . . . .
C7 C8 C9 C3 0.0(6) . . . .
O8 C3 C9 C8 176.7(3) . . . .
C4 C3 C9 C8 -1.8(6) . . . .
Cd2 O4 C10 O3 -4.7(6) . . . .
Cd2 O4 C10 C11 177.0(3) . . . .
C8 O7 C11 C10 61.3(5) . . . .
O4 C10 C11 O7 -163.8(4) . . . .
O3 C10 C11 O7 17.7(5) . . . .
C13 N1 C12 C16 -1.4(8) . . . .
Cd1 N1 C12 C16 180.0(4) . . . .
C13 N1 C12 C17 178.2(5) . . . .
Cd1 N1 C12 C17 -0.4(6) . . . .
C12 N1 C13 C14 -0.9(9) . . . .
Cd1 N1 C13 C14 177.7(5) . . . .
N1 C13 C14 C15 3.1(11) . . . .
C13 C14 C15 C16 -3.0(12) . . . .
C14 C15 C16 C12 0.9(11) . . . .
N1 C12 C16 C15 1.4(9) . . . .
C17 C12 C16 C15 -178.1(6) . . . .
C21 N2 C17 C18 0.0(7) . . . .
Cd1 N2 C17 C18 179.7(4) . . . .
C21 N2 C17 C12 -178.6(5) . . . .
Cd1 N2 C17 C12 1.1(5) . . . .
N1 C12 C17 N2 -0.5(6) . . . .
C16 C12 C17 N2 179.1(5) . . . .
N1 C12 C17 C18 -179.0(5) . . . .
C16 C12 C17 C18 0.5(8) . . . .
N2 C17 C18 C19 -0.9(8) . . . .
C12 C17 C18 C19 177.6(5) . . . .
C17 C18 C19 C20 1.5(10) . . . .
C18 C19 C20 C21 -1.1(10) . . . .
C17 N2 C21 C20 0.3(8) . . . .
Cd1 N2 C21 C20 -179.4(5) . . . .
C19 C20 C21 N2 0.2(10) . . . .
C26 N3 C22 C23 -0.3(6) . . . .
Cd2 N3 C22 C23 -169.4(3) . . . .
C26 N3 C22 C22 -179.3(4) . . . 2
Cd2 N3 C22 C22 11.6(6) . . . 2
N3 C22 C23 C24 -0.1(7) . . . .
C22 C22 C23 C24 178.8(5) 2 . . .
C22 C23 C24 C25 0.0(7) . . . .
C23 C24 C25 C26 0.5(8) . . . .
C22 N3 C26 C25 0.9(7) . . . .
Cd2 N3 C26 C25 169.1(4) . . . .
C24 C25 C26 N3 -1.0(8) . . . .
